data_2022803
loop_
_publ_author_name
'Azizova, Asmet N.'
'Mammadova, Gunay Z.'
'\,Celikesir, Sevim T\"urktekin'
'Akkurt, Mehmet'
'Bhattarai, Ajaya'

_publ_section_title
;
 Crystal structure and Hirshfeld surface analysis of
 bis{(Z)-N&#x2032;-[(E)-(furan-2-yl)methylidene]carbamohydrazonothioato}nickel(II)
 methanol disolvate
;
_journal_coeditor_code JY2031
_journal_issue 7
_journal_name_full 'Acta Crystallographica Section E Crystallographic Communications'
_journal_page_first 669
_journal_page_last 673
_journal_paper_doi 10.1107/S2056989023005182
_journal_volume 79
_journal_year 2023
_chemical_formula_iupac '[Ni (C6 H6 N3 O1 S1)2], 2C H4 O'
_chemical_formula_moiety 'C12 H12 N6 Ni O2 S2, 2(C H4 O)'
_chemical_formula_sum 'C14 H20 N6 Ni O4 S2'
_chemical_formula_weight 459.19
_chemical_name_common
'Bis({<i>N</i>'-[(<i>Z</i>)-(furan-2-ylmethylidene)amino]carbamimidoyl}sulfanido)nickel(II) methanol disolvate'
_chemical_name_systematic
'Bis{(<i>Z</i>)-<i>N</i>'-[(<i>E</i>)-(furan-2-yl)methylidene]carbamohydrazonothioato}nickel(II) methanol disolvate'
_space_group_crystal_system triclinic
_space_group_IT_number 2
_space_group_name_Hall '-P 1'
_space_group_name_H-M_alt 'P -1'
_atom_sites_solution_hydrogens mixed
_atom_sites_solution_primary direct
_audit_creation_method SHELXL-2019/1
_cell_angle_alpha 67.965(5)
_cell_angle_beta 79.666(6)
_cell_angle_gamma 70.349(6)
_cell_formula_units_Z 1
_cell_length_a 6.5394(11)
_cell_length_b 8.9611(15)
_cell_length_c 10.2020(15)
_cell_measurement_reflns_used 2724
_cell_measurement_temperature 296(2)
_cell_measurement_theta_max 26.35
_cell_measurement_theta_min 2.73
_cell_volume 520.92(15)
_computing_cell_refinement
;
SAINT (Bruker, 2008)
;
_computing_data_collection
;
APEX4 (Bruker, 2008)
;
_computing_data_reduction
;
SAINT (Bruker, 2008)
;
_computing_molecular_graphics
;
ORTEP-3 for Windows (Farrugia, 2012)
;
_computing_publication_material
;
PLATON (Spek, 2020)
;
_computing_structure_refinement
;
<i>SHELXL2016/6</i> (Sheldrick, 2015b
;
_computing_structure_solution
;
<i>SHELXT2016/6</i> (Sheldrick, 2015a)
;
_diffrn_ambient_temperature 296(2)
_diffrn_measured_fraction_theta_full 0.998
_diffrn_measured_fraction_theta_max 0.997
_diffrn_measurement_device_type 'Bruker APEXII CCD'
_diffrn_measurement_method '\f and \w scans'
_diffrn_radiation_type MoK\a
_diffrn_radiation_wavelength 0.71073
_diffrn_reflns_av_R_equivalents 0.0456
_diffrn_reflns_av_unetI/netI 0.0404
_diffrn_reflns_limit_h_max 8
_diffrn_reflns_limit_h_min -8
_diffrn_reflns_limit_k_max 11
_diffrn_reflns_limit_k_min -11
_diffrn_reflns_limit_l_max 12
_diffrn_reflns_limit_l_min -12
_diffrn_reflns_number 8497
_diffrn_reflns_theta_full 25.242
_diffrn_reflns_theta_max 26.396
_diffrn_reflns_theta_min 3.314
_exptl_absorpt_coefficient_mu 1.162
_exptl_absorpt_correction_T_max 0.861
_exptl_absorpt_correction_T_min 0.735
_exptl_absorpt_correction_type multi-scan
_exptl_absorpt_process_details
;
(SADABS; Bruker, 2008)
;
_exptl_crystal_colour orange
_exptl_crystal_density_diffrn 1.464
_exptl_crystal_description prism
_exptl_crystal_F_000 238
_exptl_crystal_size_max 0.260
_exptl_crystal_size_mid 0.210
_exptl_crystal_size_min 0.120
_refine_diff_density_max 0.253
_refine_diff_density_min -0.208
_refine_ls_extinction_method none
_refine_ls_goodness_of_fit_ref 1.035
_refine_ls_hydrogen_treatment constr
_refine_ls_matrix_type full
_refine_ls_number_parameters 125
_refine_ls_number_reflns 2134
_refine_ls_number_restraints 0
_refine_ls_restrained_S_all 1.035
_refine_ls_R_factor_all 0.0475
_refine_ls_R_factor_gt 0.0318
_refine_ls_shift/su_max 0.000
_refine_ls_shift/su_mean 0.000
_refine_ls_structure_factor_coef Fsqd
_refine_ls_weighting_details 'w=1/[\s^2^(Fo^2^)+(0.0459P)^2^] where P=(Fo^2^+2Fc^2^)/3'
_refine_ls_weighting_scheme calc
_refine_ls_wR_factor_gt 0.0815
_refine_ls_wR_factor_ref 0.0875
_reflns_number_gt 1633
_reflns_number_total 2134
_reflns_threshold_expression 'I > 2\s(I)'
_cod_data_source_file jy2031sup1.cif
_cod_data_source_block I
_cod_database_code 2022803
_shelx_space_group_comment
;
The symmetry employed for this shelxl refinement is uniquely defined
by the following loop, which should always be used as a source of
symmetry information in preference to the above space-group names.
They are only intended as comments.
;
_shelx_estimated_absorpt_t_min 0.752
_shelx_estimated_absorpt_t_max 0.873

loop_
_space_group_symop_operation_xyz
'x, y, z'
'-x, -y, -z'

loop_
_atom_site_type_symbol
_atom_site_label
_atom_site_fract_x
_atom_site_fract_y
_atom_site_fract_z
_atom_site_U_iso_or_equiv
_atom_site_adp_type
_atom_site_calc_flag
_atom_site_occupancy
_atom_site_disorder_assembly
_atom_site_disorder_group
Ni Ni1 0.500000 0.000000 0.500000 0.03949(16) Uani d 1 . .
S S1 0.21552(9) 0.08780(8) 0.37725(6) 0.0544(2) Uani d 1 . .
O O1 0.8206(3) 0.4874(2) 0.41926(18) 0.0592(5) Uani d 1 . .
O O2 0.7620(3) 0.3261(2) 0.05737(16) 0.0534(4) Uani d 1 . .
H H2O 0.634939 0.350050 0.108389 0.080 Uiso d 1 . .
N N1 0.5375(3) 0.2167(2) 0.39689(17) 0.0403(4) Uani d 1 . .
N N2 0.4320(3) 0.3178(2) 0.27263(18) 0.0428(4) Uani d 1 . .
N N3 0.1595(3) 0.3562(2) 0.1429(2) 0.0558(6) Uani d 1 . .
H H3A 0.195718 0.448305 0.083360 0.067 Uiso d 1 . .
H H3B 0.032648 0.349515 0.126510 0.067 Uiso d 1 . .
C C1 0.6747(4) 0.4539(3) 0.3592(2) 0.0446(5) Uani d 1 . .
C C2 0.8207(5) 0.6480(3) 0.3424(3) 0.0688(8) Uani d 1 . .
H H2 0.905332 0.703098 0.359617 0.083 Uiso calc 1 . .
C C3 0.6847(5) 0.7162(3) 0.2396(3) 0.0679(8) Uani d 1 . .
H H3 0.658018 0.824589 0.173586 0.082 Uiso calc 1 . .
C C4 0.5872(4) 0.5926(3) 0.2494(3) 0.0544(6) Uani d 1 . .
H H4 0.483563 0.604491 0.191646 0.065 Uiso calc 1 . .
C C5 0.6538(3) 0.2881(3) 0.4311(2) 0.0440(5) Uani d 1 . .
H H5 0.732223 0.223902 0.511529 0.053 Uiso calc 1 . .
C C6 0.2750(3) 0.2665(3) 0.2568(2) 0.0415(5) Uani d 1 . .
C C7 0.8122(6) 0.1616(4) 0.0563(3) 0.0883(10) Uani d 1 . .
H H7A 0.683980 0.143664 0.039468 0.132 Uiso calc 1 . .
H H7B 0.864640 0.082516 0.146089 0.132 Uiso calc 1 . .
H H7C 0.922412 0.146101 -0.017494 0.132 Uiso calc 1 . .

loop_
_atom_site_aniso_label
_atom_site_aniso_U_11
_atom_site_aniso_U_22
_atom_site_aniso_U_33
_atom_site_aniso_U_12
_atom_site_aniso_U_13
_atom_site_aniso_U_23
Ni1 0.0337(2) 0.0371(3) 0.0388(2) -0.01571(17) -0.00740(15) 0.00392(17)
S1 0.0428(3) 0.0477(4) 0.0586(4) -0.0248(3) -0.0200(3) 0.0150(3)
O1 0.0688(12) 0.0533(11) 0.0615(11) -0.0308(9) -0.0191(8) -0.0081(8)
O2 0.0559(10) 0.0439(10) 0.0575(10) -0.0225(8) 0.0064(8) -0.0116(7)
N1 0.0346(9) 0.0423(10) 0.0352(9) -0.0157(8) -0.0070(7) 0.0024(8)
N2 0.0419(10) 0.0435(11) 0.0368(10) -0.0213(8) -0.0095(8) 0.0040(8)
N3 0.0505(12) 0.0567(13) 0.0511(11) -0.0293(10) -0.0223(9) 0.0121(10)
C1 0.0482(13) 0.0444(13) 0.0435(12) -0.0202(10) -0.0031(10) -0.0114(11)
C2 0.087(2) 0.0537(17) 0.078(2) -0.0385(15) -0.0121(16) -0.0171(15)
C3 0.095(2) 0.0426(15) 0.0671(18) -0.0308(15) -0.0135(16) -0.0068(13)
C4 0.0675(16) 0.0402(14) 0.0540(15) -0.0191(12) -0.0152(12) -0.0063(12)
C5 0.0457(12) 0.0435(13) 0.0366(12) -0.0171(10) -0.0090(9) -0.0005(10)
C6 0.0350(11) 0.0408(12) 0.0391(12) -0.0152(9) -0.0050(9) 0.0017(10)
C7 0.101(3) 0.0552(19) 0.111(3) -0.0192(17) -0.003(2) -0.0358(19)

loop_
_atom_type_symbol
_atom_type_description
_atom_type_scat_dispersion_real
_atom_type_scat_dispersion_imag
_atom_type_scat_source
C C 0.0033 0.0016 'International Tables Vol C Tables 4.2.6.8 and 6.1.1.4'
H H 0.0000 0.0000 'International Tables Vol C Tables 4.2.6.8 and 6.1.1.4'
N N 0.0061 0.0033 'International Tables Vol C Tables 4.2.6.8 and 6.1.1.4'
O O 0.0106 0.0060 'International Tables Vol C Tables 4.2.6.8 and 6.1.1.4'
S S 0.1246 0.1234 'International Tables Vol C Tables 4.2.6.8 and 6.1.1.4'
Ni Ni 0.3393 1.1124 'International Tables Vol C Tables 4.2.6.8 and 6.1.1.4'

loop_
_geom_angle_atom_site_label_1
_geom_angle_atom_site_label_2
_geom_angle_atom_site_label_3
_geom_angle_site_symmetry_1
_geom_angle_site_symmetry_3
_geom_angle
_geom_angle_publ_flag
N1 Ni1 N1 . 2_656 180.0 ?
N1 Ni1 S1 . . 85.69(5) ?
N1 Ni1 S1 2_656 . 94.31(5) ?
N1 Ni1 S1 . 2_656 94.31(5) ?
N1 Ni1 S1 2_656 2_656 85.69(5) ?
S1 Ni1 S1 . 2_656 180.0 ?
C6 S1 Ni1 . . 95.83(7) ?
C2 O1 C1 . . 106.13(18) ?
C7 O2 H2O . . 109.2 ?
C5 N1 N2 . . 112.86(16) ?
C5 N1 Ni1 . . 126.69(14) ?
N2 N1 Ni1 . . 120.44(13) ?
C6 N2 N1 . . 112.74(15) ?
C6 N3 H3A . . 116.5 ?
C6 N3 H3B . . 127.8 ?
H3A N3 H3B . . 114.4 ?
C4 C1 O1 . . 109.12(19) ?
C4 C1 C5 . . 138.1(2) ?
O1 C1 C5 . . 112.71(19) ?
C3 C2 O1 . . 111.2(2) ?
C3 C2 H2 . . 124.4 ?
O1 C2 H2 . . 124.4 ?
C2 C3 C4 . . 107.0(2) ?
C2 C3 H3 . . 126.5 ?
C4 C3 H3 . . 126.5 ?
C1 C4 C3 . . 106.5(2) ?
C1 C4 H4 . . 126.7 ?
C3 C4 H4 . . 126.7 ?
N1 C5 C1 . . 127.45(19) ?
N1 C5 H5 . . 116.3 ?
C1 C5 H5 . . 116.3 ?
N2 C6 N3 . . 117.99(17) ?
N2 C6 S1 . . 122.47(15) ?
N3 C6 S1 . . 119.54(16) ?
O2 C7 H7A . . 109.5 ?
O2 C7 H7B . . 109.5 ?
H7A C7 H7B . . 109.5 ?
O2 C7 H7C . . 109.5 ?
H7A C7 H7C . . 109.5 ?
H7B C7 H7C . . 109.5 ?

loop_
_geom_bond_atom_site_label_1
_geom_bond_atom_site_label_2
_geom_bond_site_symmetry_2
_geom_bond_distance
_geom_bond_publ_flag
Ni1 N1 . 1.9055(17) ?
Ni1 N1 2_656 1.9055(17) ?
Ni1 S1 . 2.1818(6) ?
Ni1 S1 2_656 2.1818(6) ?
S1 C6 . 1.731(2) ?
O1 C2 . 1.357(3) ?
O1 C1 . 1.384(3) ?
O2 C7 . 1.402(3) ?
O2 H2O . 0.9032 ?
N1 C5 . 1.305(3) ?
N1 N2 . 1.391(2) ?
N2 C6 . 1.313(3) ?
N3 C6 . 1.332(3) ?
N3 H3A . 0.8997 ?
N3 H3B . 0.9000 ?
C1 C4 . 1.354(3) ?
C1 C5 . 1.431(3) ?
C2 C3 . 1.323(4) ?
C2 H2 . 0.9300 ?
C3 C4 . 1.419(3) ?
C3 H3 . 0.9300 ?
C4 H4 . 0.9300 ?
C5 H5 . 0.9300 ?
C7 H7A . 0.9600 ?
C7 H7B . 0.9600 ?
C7 H7C . 0.9600 ?

loop_
_geom_hbond_atom_site_label_D
_geom_hbond_atom_site_label_H
_geom_hbond_atom_site_label_A
_geom_hbond_site_symmetry_A
_geom_hbond_distance_DH
_geom_hbond_distance_HA
_geom_hbond_distance_DA
_geom_hbond_angle_DHA
_geom_hbond_publ_flag
O2 H2O N2 . 0.90 1.94 2.788(3) 156 yes
N3 H3A O2 2_665 0.90 2.07 2.964(3) 173 yes
N3 H3B O2 1_455 0.90 2.12 3.009(3) 171 yes
C4 H4 N2 . 0.93 2.51 2.882(3) 104 no
C5 H5 S1 2_656 0.93 2.51 3.102(3) 121 yes

loop_
_geom_torsion_atom_site_label_1
_geom_torsion_atom_site_label_2
_geom_torsion_atom_site_label_3
_geom_torsion_atom_site_label_4
_geom_torsion_site_symmetry_1
_geom_torsion_site_symmetry_2
_geom_torsion_site_symmetry_3
_geom_torsion_site_symmetry_4
_geom_torsion
_geom_torsion_publ_flag
C5 N1 N2 C6 . . . . -163.93(19) ?
Ni1 N1 N2 C6 . . . . 15.0(2) ?
C2 O1 C1 C4 . . . . -0.7(3) ?
C2 O1 C1 C5 . . . . -179.0(2) ?
C1 O1 C2 C3 . . . . 0.3(3) ?
O1 C2 C3 C4 . . . . 0.2(3) ?
O1 C1 C4 C3 . . . . 0.8(3) ?
C5 C1 C4 C3 . . . . 178.5(3) ?
C2 C3 C4 C1 . . . . -0.6(3) ?
N2 N1 C5 C1 . . . . 2.4(3) ?
Ni1 N1 C5 C1 . . . . -176.40(17) ?
C4 C1 C5 N1 . . . . 5.6(5) ?
O1 C1 C5 N1 . . . . -176.8(2) ?
N1 N2 C6 N3 . . . . 178.56(19) ?
N1 N2 C6 S1 . . . . -1.8(3) ?
Ni1 S1 C6 N2 . . . . -8.9(2) ?
Ni1 S1 C6 N3 . . . . 170.73(18) ?

_cod_database_fobs_code 2022803
